data_2004043
loop_
_publ_author_name
'Cox, P. J.'
'Wardell, J. L.'

_publ_section_title
;
 Trimethyl[(trimethylstannyl)methyl]ammonium Iodide
;
_journal_issue 10
_journal_name_full 'Acta Crystallographica Section C'
_journal_page_first 2037
_journal_page_last 2039
_journal_paper_doi 10.1107/S0108270195004495
_journal_volume 51
_journal_year 1995
_chemical_compound_source 'Chemical synthesis'
_chemical_formula_sum 'C7 H20 I N Sn'
_chemical_formula_weight 363.83
_chemical_name_systematic
;
 trimethyl[(trimethylstannyl)methyl]ammoniumiodide
;
_space_group_IT_number 14
_symmetry_cell_setting monoclinic
_symmetry_space_group_name_Hall '-P 2yab'
_symmetry_space_group_name_H-M 'P 1 21/a 1'
_cell_angle_alpha 90.00
_cell_angle_beta 94.044(8)
_cell_angle_gamma 90.00
_cell_formula_units_Z 4
_cell_length_a 13.544(3)
_cell_length_b 6.8416(8)
_cell_length_c 14.2204(6)
_cell_measurement_reflns_used 250
_cell_measurement_temperature 150(2)
_cell_measurement_theta_max 25.04
_cell_measurement_theta_min 3.02
_cell_volume 1314.4(3)
_computing_molecular_graphics 'SNOOPI (Davies, 1983)'
_computing_structure_refinement 'SHELXL-93 (Sheldrick, 1993)'
_computing_structure_solution 'SHELXS-86 (Sheldrick, 1990)'
_diffrn_ambient_temperature 150(2)
_diffrn_measurement_device 'Delft Instruments FAST'
_diffrn_measurement_method 'Area detector '
_diffrn_radiation_monochromator graphite
_diffrn_radiation_source 'fine-focus sealed tube'
_diffrn_radiation_type MoK\a
_diffrn_radiation_wavelength .71069
_diffrn_reflns_av_R_equivalents .056
_diffrn_reflns_av_sigmaI/netI 0.046
_diffrn_reflns_limit_h_max 16
_diffrn_reflns_limit_h_min -015
_diffrn_reflns_limit_k_max 8
_diffrn_reflns_limit_k_min -07
_diffrn_reflns_limit_l_max 14
_diffrn_reflns_limit_l_min -016
_diffrn_reflns_number 5284
_diffrn_reflns_theta_max 25.04
_diffrn_reflns_theta_min 3.02
_exptl_absorpt_coefficient_mu 4.246
_exptl_absorpt_correction_T_max 1.00
_exptl_absorpt_correction_T_min .49
_exptl_absorpt_correction_type 'DIFABS (Walker & Stewart, 1983)'
_exptl_crystal_colour colourless
_exptl_crystal_density_diffrn 1.838
_exptl_crystal_description lozenge
_exptl_crystal_F_000 688
_exptl_crystal_size_max .4
_exptl_crystal_size_mid .2
_exptl_crystal_size_min .15
_refine_diff_density_max 1.321
_refine_diff_density_min -0.656
_refine_ls_extinction_method none
_refine_ls_goodness_of_fit_all .920
_refine_ls_goodness_of_fit_obs .979
_refine_ls_hydrogen_treatment 'H atoms in riding mode'
_refine_ls_matrix_type full
_refine_ls_number_parameters 93
_refine_ls_number_reflns 1974
_refine_ls_number_restraints 0
_refine_ls_restrained_S_all 1.007
_refine_ls_restrained_S_obs 0.979
_refine_ls_R_factor_all 0.0395
_refine_ls_R_factor_obs .034
_refine_ls_shift/esd_max -0.012
_refine_ls_shift/esd_mean 0.001
_refine_ls_structure_factor_coef Fsqd
_refine_ls_weighting_details 'w=1/[\s^2^(Fo^2^)+(0.0613P)^2^] where P=(Fo^2^+2Fc^2^)/3'
_refine_ls_weighting_scheme calc
_refine_ls_wR_factor_all .096
_refine_ls_wR_factor_obs .0860
_reflns_number_observed 1690
_reflns_number_total 1975
_reflns_observed_criterion >2sigma(I)
_cod_data_source_file na1164.cif
_cod_data_source_block clp1
_cod_depositor_comments
;
The following automatic conversions were performed:
'_symmetry_cell_setting' value 'Monoclinic' changed to 'monoclinic'
according to '/home/saulius/struct/CIF-dictionaries/cif_core.dic'
dictionary named 'cif_core.dic' version 2.4.1 from 2010-06-29.

Automatic conversion script
Id: cif_fix_enum 1527 2010-12-29 10:47:43Z saulius 

The following automatic conversions were performed:

'_symmetry_cell_setting' value 'Monoclinic' changed to 'monoclinic'
according to /home/saulius/struct/CIF-dictionaries/cif_core.dic
dictionary named 'cif_core.dic' version 2.4.1 from 2010-06-29.

Automatic conversion script
Id: cif_fix_values 1715 2011-07-08 13:25:40Z adriana 

The following automatic conversions were performed:

'_refine_ls_weighting_scheme' value 'calc
w=1/[\s^2^(Fo^2^)+(0.0613P)^2^] where P=(Fo^2^+2Fc^2^)/3' was changed
to 'calc'. New tag '_refine_ls_weighting_details' was created. The
value of the new tag was set to 'w=1/[\s^2^(Fo^2^)+(0.0613P)^2^]
where P=(Fo^2^+2Fc^2^)/3'.

Automatic conversion script
Id: cif_fix_values 3143 2015-03-26 13:38:13Z robertas 
;
_cod_original_cell_volume 1314.5(3)
_cod_original_sg_symbol_H-M 'P 21/a'
_cod_database_code 2004043

loop_
_symmetry_equiv_pos_as_xyz
'x, y, z'
'-x+1/2, y+1/2, -z'
'-x, -y, -z'
'x-1/2, -y-1/2, z'

loop_
_atom_site_aniso_label
_atom_site_aniso_U_11
_atom_site_aniso_U_22
_atom_site_aniso_U_33
_atom_site_aniso_U_12
_atom_site_aniso_U_13
_atom_site_aniso_U_23
I 0.0553(3) 0.0464(3) 0.0790(3) -0.00455(15) 0.0152(2) -0.0046(2)
Sn 0.0485(2) 0.0652(3) 0.0446(2) 0.0017(2) 0.0023(2) -0.0006(2)
N 0.045(2) 0.037(2) 0.043(2) -0.001(2) 0.001(2) -0.001(2)
C1 0.047(3) 0.106(6) 0.080(4) 0.019(3) -0.003(3) -0.004(4)
C2 0.087(5) 0.096(6) 0.060(4) -0.003(4) 0.012(3) 0.011(3)
C3 0.079(4) 0.059(4) 0.086(4) -0.007(3) 0.005(3) -0.025(4)
C4 0.039(3) 0.057(3) 0.052(3) -0.003(2) 0.008(2) 0.002(2)
C5 0.059(3) 0.054(3) 0.051(3) -0.007(2) -0.009(2) -0.002(3)
C6 0.060(3) 0.058(3) 0.057(3) -0.023(3) 0.002(2) 0.005(3)
C7 0.069(4) 0.062(4) 0.068(3) 0.023(3) 0.002(3) -0.008(3)

loop_
_atom_site_label
_atom_site_occupancy
_atom_site_fract_x
_atom_site_fract_y
_atom_site_fract_z
_atom_site_U_iso_or_equiv
_atom_site_thermal_displace_type
_atom_site_calc_flag
_atom_site_refinement_flags
_atom_site_type_symbol
I 1 -0.12456(2) -0.24984(5) .32861(3) .0598(2) Uani d . I
Sn 1 .09678(2) .14396(6) .14059(2) .0528(2) Uani d . Sn
N 1 .1698(3) .2392(5) .3565(3) .0419(9) Uani d . N
C1 1 -.0515(4) .2442(11) .1537(5) .078(2) Uani d . C
H1A 1 -.0782(4) .1827(11) .2088(5) .106(6) Uiso calc R H
H1B 1 -.0927(4) .2093(11) .0968(5) .106(6) Uiso calc R H
H1C 1 -.0513(4) .3865(11) .1616(5) .106(6) Uiso calc R H
C2 1 .1598(5) .2709(11) .0221(4) .081(2) Uani d . C
H2A 1 .1567(5) .4137(11) .0267(4) .106(6) Uiso calc R H
H2B 1 .1227(5) .2278(11) -.0358(4) .106(6) Uiso calc R H
H2C 1 .2290(5) .2296(11) .0210(4) .106(6) Uiso calc R H
C3 1 .1012(4) -0.1689(10) .1363(4) .074(2) Uani d . C
H3A 1 .0710(4) -0.2219(10) .1915(4) .106(6) Uiso calc R H
H3B 1 .1701(4) -0.2126(10) .1367(4) .106(6) Uiso calc R H
H3C 1 .0644(4) -0.2152(10) .0788(4) .106(6) Uiso calc R H
C4 1 .2004(3) .2311(8) .2575(3) .0491(12) Uani d . C
H4A 1 .2576(3) .1411(8) .2575(3) .048(9) Uiso calc R H
H4B 1 .2252(3) .3627(8) .2424(3) .048(9) Uiso calc R H
C5 1 .2593(4) .2559(8) .4226(4) .0551(13) Uani d . C
H5A 1 .3019(4) .1418(8) .4154(4) .106(6) Uiso calc R H
H5B 1 .2395(4) .2617(8) .4874(4) .106(6) Uiso calc R H
H5C 1 .2956(4) .3750(8) .4085(4) .106(6) Uiso calc R H
C6 1 .1151(4) .0566(9) .3792(4) .0583(13) Uani d . C
H6A 1 .1572(4) -.0573(9) .3699(4) .106(6) Uiso calc R H
H6B 1 .0545(4) .0467(9) .3376(4) .106(6) Uiso calc R H
H6C 1 .0980(4) .0612(9) .4450(4) .106(6) Uiso calc R H
C7 1 .1051(4) .4136(9) .3695(4) .067(2) Uani d . C
H7A 1 .1407(4) .5328(9) .3540(4) .106(6) Uiso calc R H
H7B 1 .0878(4) .4197(9) .4352(4) .106(6) Uiso calc R H
H7C 1 .0446(4) .4022(9) .3278(4) .106(6) Uiso calc R H

loop_
_atom_type_symbol
_atom_type_description
_atom_type_scat_source
_atom_type_scat_dispersion_real
_atom_type_scat_dispersion_imag
C C 'International Tables Vol C Tables 4.2.6.8 and 6.1.1.4' .0033 .0016
H H 'International Tables Vol C Tables 4.2.6.8 and 6.1.1.4' .0000 .0000
I I 'International Tables Vol C Tables 4.2.6.8 and 6.1.1.4' -0.4742 1.8119
N N 'International Tables Vol C Tables 4.2.6.8 and 6.1.1.4' .0061 .0033
Sn Sn 'International Tables Vol C Tables 4.2.6.8 and 6.1.1.4' -0.6537 1.4246

loop_
_geom_angle_atom_site_label_1
_geom_angle_atom_site_label_2
_geom_angle_atom_site_label_3
_geom_angle
_geom_angle_publ_flag
C2 Sn C3 111.9(3) yes
C2 Sn C1 111.7(3) yes
C3 Sn C1 110.5(3) yes
C2 Sn C4 102.7(2) yes
C3 Sn C4 106.1(2) yes
C1 Sn C4 113.7(2) yes
C7 N C6 109.5(4) yes
C7 N C4 110.4(4) yes
C6 N C4 110.2(4) yes
C7 N C5 108.6(4) yes
C6 N C5 108.7(4) yes
C4 N C5 109.3(4) yes
N C4 Sn 121.4(3) yes

loop_
_geom_bond_atom_site_label_1
_geom_bond_atom_site_label_2
_geom_bond_distance
_geom_bond_publ_flag
Sn C2 2.126(6) yes
Sn C3 2.142(7) yes
Sn C1 2.143(5) yes
Sn C4 2.182(5) yes
N C7 1.499(6) yes
N C6 1.499(6) yes
N C4 1.495(6) yes
N C5 1.485(6) yes

loop_
_geom_torsion_atom_site_label_1
_geom_torsion_atom_site_label_2
_geom_torsion_atom_site_label_3
_geom_torsion_atom_site_label_4
_geom_torsion
C7 N C4 Sn -74.0(5)
C6 N C4 Sn 47.1(5)
C5 N C4 Sn 166.6(3)
C2 Sn C4 N 157.4(4)
C3 Sn C4 N -85.1(4)
C1 Sn C4 N 36.6(5)

loop_
_cod_related_entry_id
_cod_related_entry_database
_cod_related_entry_code
1 ChemSpider 30652147
